data_7035751
loop_
_publ_author_name
'Vilminot, S.'
'Andre, G.'
'Richard-Plouet, M.'
'Swierczynski, D.'
'Bouree-Vigneron, F.'
'Kurmoo, M.'

_publ_section_title
;
 Nuclear and magnetic structures and magnetic properties of synthetic
 brochantite, Cu4 (O H)6 S O4
;
_journal_name_full 'DALTON TRANSACTIONS (CAMBRIDGE, ENGLAND : 2003)'
_journal_page_first 1455
_journal_page_last 1462
_journal_volume 2006
_journal_year 2006
_chemical_formula_sum 'Cu4 D5.7798 H0.2202 O10 S'
_chemical_name_systematic 'Cu4 (O H0.0367 D0.9633)6 (S O4)'
_space_group_IT_number 14
_symmetry_space_group_name_Hall '-P 2yab'
_symmetry_space_group_name_H-M 'P 1 21/a 1'
_cell_angle_alpha 90
_cell_angle_beta 103.432
_cell_angle_gamma 90
_cell_formula_units_Z 4
_cell_length_a 13.1187
_cell_length_b 9.8552
_cell_length_c 6.0295
_cell_volume 758.215
_citation_journal_id_ASTM DTARAF
_cod_data_source_file Vilminot_DTARAF_2006_718.cif
_cod_data_source_block H0.2202D5.7798Cu4O10S1
_cod_original_cell_volume 758.2151
_cod_original_sg_symbol_Hall '-P 2ybc (z,y,-x)'
_cod_original_formula_sum 'H0.2202 D5.7798 Cu4 O10 S1'
_cod_database_code 7035751

loop_
_symmetry_equiv_pos_as_xyz
x,y,z
-x+1/2,y+1/2,-z
-x,-y,-z
x-1/2,-y-1/2,z

loop_
_atom_site_label
_atom_site_type_symbol
_atom_site_fract_x
_atom_site_fract_y
_atom_site_fract_z
_atom_site_occupancy
_atom_site_U_iso_or_equiv
Cu2 Cu+2 0.294 0.4938 0.021 1 0.0
O3 O-2 0.1582 0.3826 0.4571 1 0.0
Cu1 Cu+2 0.2942 0.4889 0.5279 1 0.0
Cu3 Cu+2 0.1168 0.2558 0.1788 1 0.0
O2 O-2 0.0867 0.1299 0.9189 1 0.0
O4 O-2 0.159 0.3871 0.9385 1 0.0
O10 O-2 0.4441 0.1549 0.5431 1 0.0
O8 O-2 0.3809 0.3433 0.3158 1 0.0
S1 S+6 0.3936 0.1824 0.333 1 0.0
H1 H+1 0.106 0.4581 0.4277 0.04 0.0
H3 H+1 0.3443 0.3068 0.8081 0.12 0.0
H2 H+1 0.1066 0.4468 0.9118 0.06 0.0
Cu4 Cu+2 0.1192 0.2579 0.6867 1 0.0
O6 O-2 0.3625 0.3932 0.8139 1 0.0
O9 O-2 0.4446 0.1452 0.0807 1 0.0
D4 D+1 0.1066 0.4468 0.9118 0.94 0.0
D6 D+1 0.3443 0.3068 0.8081 0.88 0.0
D3 D+1 0.106 0.4581 0.4277 0.96 0.0
O1 O-2 0.097 0.1333 0.4297 1 0.0
O5 O-2 0.2488 0.594 0.2538 1 0.0
D5 D+1 0.1714 0.5995 0.2232 1 0.0
D2 D+1 0.0137 0.1096 0.8902 1 0.0
O7 O-2 0.287 0.1459 0.27 1 0.0
D1 D+1 0.0226 0.1056 0.384 1 0.0
